data_1531073
loop_
_publ_author_name
'Anderson, P.S.'
'Kirk, C.A.'
'Skakle, J.M.S.'
'West, A.R.'

_publ_section_title
;
 Synthesis and characterization of La4 Ba Cu5 O13+d and La4 Ba Cu5-x Mx
 O13+d : M = Fe, Co, Ni, Zn
;
_journal_name_full 'Journal of Solid State Chemistry'
_journal_page_first 1
_journal_page_last 8
_journal_volume 170
_journal_year 2003
_chemical_formula_sum 'Ba Cu4 Fe La4 O12.96'
_chemical_name_systematic 'La4 Ba Cu4 Fe O12.96'
_space_group_IT_number 83
_symmetry_space_group_name_Hall '-P 4'
_symmetry_space_group_name_H-M 'P 4/m'
_cell_angle_alpha 90
_cell_angle_beta 90
_cell_angle_gamma 90
_cell_formula_units_Z 1
_cell_length_a 8.63853
_cell_length_b 8.63853
_cell_length_c 3.90398
_cell_volume 291.331
_citation_journal_id_ASTM JSSCBI
_cod_data_source_file Anderson_JSSCBI_2003_1457.cif
_cod_data_source_block Ba1Cu4Fe1La4O12.96
_cod_original_cell_volume 291.3314
_cod_original_formula_sum 'Ba1 Cu4 Fe1 La4 O12.96'
_cod_database_code 1531073

loop_
_symmetry_equiv_pos_as_xyz
x,y,z
-y,x,z
-x,-y,z
y,-x,z
-x,-y,-z
y,-x,-z
x,y,-z
-y,x,-z

loop_
_atom_site_label
_atom_site_type_symbol
_atom_site_fract_x
_atom_site_fract_y
_atom_site_fract_z
_atom_site_occupancy
_atom_site_U_iso_or_equiv
O1 O-2 0 0 0.5 0.96 0.0
O2 O-2 0.2677 0.3912 0 1 0.0
O4 O-2 0.4122 0.1584 0.5 1 0.0
Cu2 Cu+2 0.4151 0.1715 0 1 0.0
Ba1 Ba+2 0.5 0.5 0.5 1 0.0
O3 O-2 0.2228 0.0582 0 1 0.0
La1 La+3 0.1229 0.2841 0.5 1 0.0
Fe1 Fe+2 0 0 0 1 0.0
